data_2104321
loop_
_publ_author_name
'van de Streek, Jacco'
'Br\"uning, J\"urgen'
'Ivashevskaya, Svetlana N.'
'Ermrich, Martin'
'Paulus, Erich F.'
'Bolte, Michael'
'Schmidt, Martin U.'

_publ_section_title
;
 Structures of six industrial benzimidazolone pigments from laboratory
 powder diffraction data
;
_journal_coeditor_code OG5035
_journal_issue 2
_journal_name_full 'Acta Crystallographica Section B'
_journal_page_first 200
_journal_page_last 211
_journal_paper_doi 10.1107/S0108768108041529
_journal_volume 65
_journal_year 2009
_chemical_formula_moiety 'C25 H21 N7 O5'
_chemical_formula_structural 'C25 H21 N7 O5'
_chemical_formula_sum 'C25 H21 N7 O5'
_chemical_formula_weight 499.49
_chemical_name_common 'Pigment Yellow 181'
_chemical_name_systematic
;
?
;
_space_group_IT_number 14
_symmetry_cell_setting monoclinic
_symmetry_space_group_name_Hall '-P 2ybc'
_symmetry_space_group_name_H-M 'P 1 21/c 1'
_cell_angle_alpha 90
_cell_angle_beta 109.4539(13)
_cell_angle_gamma 90
_cell_formula_units_Z 4
_cell_length_a 22.5510(8)
_cell_length_b 4.96366(13)
_cell_length_c 21.2815(6)
_cell_measurement_temperature 293(2)
_cell_volume 2246.16(12)
_computing_cell_refinement 'TOPAS (Coelho, 2006)'
_computing_data_collection 'STOE WINXPOW (STOE & CIE GmbH, 2004)'
_computing_data_reduction 'DASH (David <i>et al.</i>, 2006)'
_computing_molecular_graphics 'Mercury (Macrae <i>et al.</i>, 2006)'
_computing_publication_material '  DASH, TOPAS, Mercury'
_computing_structure_refinement 'TOPAS (Coelho, 2006)'
_computing_structure_solution 'DASH (David <i>et al.</i>, 2006)'
_diffrn_ambient_temperature 293(2)
_diffrn_measurement_device_type STOE-Stadi-P
_diffrn_measurement_method \q/2\q
_diffrn_radiation_monochromator 'primary focussing, Ge 111'
_diffrn_radiation_type CuK\a~1~
_diffrn_radiation_wavelength 1.54056
_diffrn_reflns_number 656
_exptl_absorpt_coefficient_mu 0.889
_exptl_absorpt_correction_type none
_exptl_crystal_density_diffrn 1.477
_exptl_crystal_density_method 'not measured'
_exptl_crystal_F_000 1040
_refine_ls_extinction_method none
_refine_ls_goodness_of_fit_all 1.09
_refine_ls_hydrogen_treatment constr
_refine_ls_matrix_type fullcycle
_refine_ls_number_constraints 0
_refine_ls_number_parameters 224
_refine_ls_number_restraints 162
_refine_ls_shift/su_max 0.001
_refine_ls_structure_factor_coef Inet
_refine_ls_weighting_details w=1/\s[Y~obs~]^2^
_refine_ls_weighting_scheme sigma
_cod_data_source_file og5035.cif
_cod_data_source_block PY181
_cod_original_sg_symbol_H-M 'P 21/c'
_cod_database_code 2104321

loop_
_symmetry_equiv_pos_as_xyz
'-x, -y, -z'
'-x, y+1/2, -z+1/2'
'x, -y+1/2, z+1/2'
'x, y, z'

loop_
_atom_site_type_symbol
_atom_site_label
_atom_site_fract_x
_atom_site_fract_y
_atom_site_fract_z
_atom_site_occupancy
C C1 0.66678(15) 0.5335(7) 0.04782(17) 1
N N2 0.71619(17) 0.5825(9) 0.02379(17) 1
C C3 0.65657(16) 0.6821(7) 0.09860(17) 1
C C4 0.62626(16) 0.3226(6) 0.01783(18) 1
N N5 0.7589(2) 0.7575(12) 0.0517(3) 1
H H6 0.71967 0.47475 -0.01270 1
C C7 0.60538(16) 0.6173(6) 0.11909(14) 1
H H8 0.68567 0.83724 0.12085 1
C C9 0.57640(15) 0.2614(7) 0.03846(16) 1
H H10 0.63365 0.21287 -0.01947 1
C C11 0.80788(19) 0.7920(10) 0.0341(2) 1
C C12 0.56517(17) 0.4074(7) 0.08941(15) 1
H H13 0.59799 0.72643 0.15642 1
H H14 0.54757 0.10624 0.01590 1
C C15 0.82224(19) 0.6163(10) -0.0162(2) 1
C C16 0.85275(19) 1.0001(11) 0.0734(2) 1
C C17 0.50966(18) 0.3246(7) 0.1085(2) 1
N N18 0.87669(17) 0.6653(8) -0.0279(2) 1
O O19 0.7849(3) 0.4389(12) -0.0436(3) 1
O O20 0.9018(2) 1.0451(13) 0.0626(3) 1
C C21 0.83546(16) 1.1592(8) 0.12501(18) 1
O O22 0.4936(3) 0.0918(10) 0.1053(3) 1
N N23 0.48302(17) 0.5249(7) 0.1344(2) 1
C C24 0.90009(17) 0.5254(8) -0.07246(19) 1
H H25 0.90195 0.81056 -0.00244 1
H H26 0.79036 1.25763 0.10247 1
H H27 0.83214 1.02693 0.16451 1
H H28 0.87115 1.31160 0.14632 1
H H29 0.50155 0.70212 0.13725 1
C C30 0.43253(17) 0.5046(7) 0.15993(17) 1
C C31 0.86734(17) 0.3138(8) -0.11406(19) 1
C C32 0.95801(18) 0.6101(8) -0.0747(2) 1
C C33 0.38787(16) 0.2995(7) 0.13488(14) 1
C C34 0.42550(16) 0.6774(7) 0.20801(16) 1
C C35 0.89497(16) 0.1938(5) -0.15652(13) 1
H H36 0.82474 0.24562 -0.11437 1
C C37 0.98555(18) 0.4895(7) -0.11712(18) 1
H H38 0.98113 0.76440 -0.04465 1
C C39 0.33768(16) 0.2704(6) 0.15820(16) 1
H H40 0.39083 0.17057 0.09882 1
C C41 0.37527(16) 0.6467(7) 0.23096(17) 1
H H42 0.45739 0.82769 0.22658 1
C C43 0.95397(13) 0.2823(5) -0.15799(15) 1
N N44 0.87591(16) -0.0158(7) -0.20326(18) 1
H H45 1.02821 0.55214 -0.11830 1
C C46 0.33065(17) 0.4431(7) 0.20630(17) 1
H H47 0.30570 0.12034 0.13914 1
H H48 0.37130 0.77645 0.26645 1
N N49 0.96860(16) 0.1249(8) -0.20455(19) 1
H H50 0.83639 -0.11026 -0.21293 1
C C51 0.92107(18) -0.0618(8) -0.23346(19) 1
C C52 0.27697(18) 0.4158(8) 0.2321(2) 1
H H53 1.00673 0.14714 -0.21522 1
O O54 0.9186(2) -0.2246(10) -0.2762(2) 1
O O55 0.2484(3) 0.2070(10) 0.2258(3) 1
N N56 0.26068(18) 0.6416(8) 0.2592(3) 1
H H57 0.28217 0.81088 0.25994 1
H H58 0.22613 0.63381 0.27666 1

loop_
_atom_type_symbol
_atom_type_description
_atom_type_scat_dispersion_real
_atom_type_scat_dispersion_imag
_atom_type_scat_source
C C 0.0181 0.0091 'International Tables Vol C Tables 4.2.6.8 and 6.1.1.4'
H H 0.0000 0.0000 'International Tables Vol C Tables 4.2.6.8 and 6.1.1.4'
N N 0.0311 0.0180 'International Tables Vol C Tables 4.2.6.8 and 6.1.1.4'
O O 0.0492 0.0322 'International Tables Vol C Tables 4.2.6.8 and 6.1.1.4'

loop_
_geom_angle_atom_site_label_1
_geom_angle_atom_site_label_2
_geom_angle_atom_site_label_3
_geom_angle_site_symmetry_1
_geom_angle_site_symmetry_3
_geom_angle
_geom_angle_publ_flag
N2 C1 C3 . . 123.7(3) ?
N2 C1 C4 . . 116.2(4) ?
C3 C1 C4 . . 120.1(4) ?
C1 N2 N5 . . 121.0(4) ?
C1 N2 H6 . . 120.3(9) ?
N5 N2 H6 . . 117.0(10) ?
C1 C3 C7 . . 119.2(3) ?
C1 C3 H8 . . 120.0(10) ?
C7 C3 H8 . . 120.0(10) ?
C1 C4 C9 . . 120.1(3) ?
C1 C4 H10 . . 119.8(9) ?
C9 C4 H10 . . 120.1(8) ?
N2 N5 C11 . . 123.7(3) ?
C3 C7 C12 . . 120.7(3) ?
C3 C7 H13 . . 119.2(9) ?
C12 C7 H13 . . 120.1(9) ?
C4 C9 C12 . . 120.9(3) ?
C4 C9 H14 . . 120.0(10) ?
C12 C9 H14 . . 119.0(10) ?
C15 C11 C16 . . 123.3(3) ?
C7 C12 C9 . . 119.0(4) ?
C7 C12 C17 . . 124.0(4) ?
C9 C12 C17 . . 117.0(3) ?
C11 C15 O19 . . 119.3(4) ?
N18 C15 O19 . . 125.1(4) ?
C11 C16 O20 . . 120.6(4) ?
C11 C16 C21 . . 118.8(3) ?
O20 C16 C21 . . 120.4(4) ?
C12 C17 O22 . . 120.5(5) ?
C12 C17 N23 . . 115.6(3) ?
O22 C17 N23 . . 123.7(5) ?
C15 N18 C24 . . 126.5(4) ?
C15 N18 H25 . . 114.0(10) ?
C24 N18 H25 . . 114.0(10) ?
C16 C21 H26 . . 109.0(8) ?
C16 C21 H27 . . 112.0(10) ?
C16 C21 H28 . . 108.3(9) ?
H26 C21 H27 . . 107.0(10) ?
H26 C21 H28 . . 110.0(10) ?
H27 C21 H28 . . 110.0(10) ?
C17 N23 H29 . . 116.0(10) ?
C17 N23 C30 . . 128.2(4) ?
H29 N23 C30 . . 115.0(10) ?
N18 C24 C31 . . 123.4(4) ?
N18 C24 C32 . . 116.4(4) ?
C31 C24 C32 . . 120.2(4) ?
N23 C30 C33 . . 118.1(4) ?
N23 C30 C34 . . 122.8(3) ?
C33 C30 C34 . . 119.1(4) ?
C24 C31 C35 . . 118.3(4) ?
C24 C31 H36 . . 120.2(9) ?
C35 C31 H36 . . 121.5(9) ?
C24 C32 C37 . . 121.5(4) ?
C24 C32 H38 . . 119.0(10) ?
C37 C32 H38 . . 120.0(10) ?
C30 C33 C39 . . 120.5(3) ?
C30 C33 H40 . . 119.7(9) ?
C39 C33 H40 . . 119.7(9) ?
C30 C34 C41 . . 120.0(3) ?
C30 C34 H42 . . 119.0(10) ?
C41 C34 H42 . . 120.0(10) ?
C31 C35 C43 . . 120.6(3) ?
C31 C35 N44 . . 132.9(3) ?
C43 C35 N44 . . 106.5(3) ?
C32 C37 C43 . . 118.7(4) ?
C32 C37 H45 . . 120.0(10) ?
C43 C37 H45 . . 121.0(10) ?
C33 C39 C46 . . 120.6(3) ?
C33 C39 H47 . . 120.0(10) ?
C46 C39 H47 . . 120.0(10) ?
C34 C41 C46 . . 121.1(4) ?
C34 C41 H48 . . 119.5(9) ?
C46 C41 H48 . . 119.3(9) ?
C35 C43 C37 . . 120.7(3) ?
C35 C43 N49 . . 106.8(3) ?
C37 C43 N49 . . 132.5(4) ?
C35 N44 C51 . . 110.5(3) ?
C39 C46 C41 . . 118.6(4) ?
C39 C46 C52 . . 121.7(3) ?
C41 C46 C52 . . 119.7(4) ?
C43 N49 C51 . . 111.2(4) ?
C43 N49 H53 . . 126.0(10) ?
N44 C51 N49 . . 104.9(4) ?
N44 C51 O54 . . 127.3(5) ?
N49 C51 O54 . . 127.8(5) ?
C46 C52 O55 . . 119.9(5) ?
C46 C52 N56 . . 116.7(4) ?
O55 C52 N56 . . 123.2(5) ?
C52 N56 H57 . . 119.90(10) ?
H57 N56 H58 . . 116.0(10) ?

loop_
_geom_bond_atom_site_label_1
_geom_bond_atom_site_label_2
_geom_bond_site_symmetry_2
_geom_bond_distance
_geom_bond_publ_flag
C1 N2 . 1.394(6) ?
C1 C3 . 1.386(6) ?
N2 N5 . 1.285(5) ?
N2 H6 . 0.99(2) ?
C3 C7 . 1.404(6) ?
C4 C9 . 1.371(6) ?
N5 C11 . 1.299(5) ?
C7 C12 . 1.389(5) ?
C9 C12 . 1.397(6) ?
C12 C17 . 1.496(7) ?
C15 N18 . 1.346(6) ?
C15 O19 . 1.220(4) ?
C16 O20 . 1.228(7) ?
C16 C21 . 1.502(6) ?
C17 O22 . 1.202(7) ?
C17 N23 . 1.367(6) ?
N18 C24 . 1.414(7) ?
N18 H25 . 1.000(10) ?
C21 H26 . 1.090(10) ?
C21 H27 . 1.08(2) ?
C21 H28 . 1.080(10) ?
N23 H29 . 0.990(10) ?
N23 C30 . 1.420(7) ?
C24 C31 . 1.413(6) ?
C24 C32 . 1.385(6) ?
C30 C33 . 1.403(5) ?
C30 C34 . 1.383(6) ?
C31 C35 . 1.391(6) ?
C32 C37 . 1.391(7) ?
C33 C39 . 1.385(6) ?
C34 C41 . 1.384(6) ?
C35 C43 . 1.412(5) ?
C35 N44 . 1.404(5) ?
C37 C43 . 1.378(5) ?
C39 C46 . 1.382(5) ?
C41 C46 . 1.402(5) ?
C43 N49 . 1.385(6) ?
N44 H50 . 1.000(10) ?
N44 C51 . 1.394(7) ?
C46 C52 . 1.494(7) ?
N49 C51 . 1.396(6) ?
N49 H53 . 0.99(2) ?
C51 O54 . 1.205(7) ?
C52 O55 . 1.204(7) ?
C52 N56 . 1.367(7) ?
N56 H57 . 0.99(2) ?
N56 H58 . 0.98(2) ?

loop_
_cod_related_entry_id
_cod_related_entry_database
_cod_related_entry_code
1 ChemSpider 30654537
